data_7101675
loop_
_publ_author_name
'Igarashi, Kazuki'
'Nogami, Takashi'
'Ishida, Takayuki'

_publ_section_title
;
 Magnetic exchange coupling tunable by means of selective cation
 binding into poly(radical-armed) azacrowns.
;
_journal_issue 5
_journal_name_full 'Chemical communications (Cambridge, England)'
_journal_page_first 501
_journal_page_last 503
_journal_paper_doi 10.1039/b613637k
_journal_year 2007
_chemical_formula_moiety 'C40 H72 N12 O8, 2(C2 H3 N) '
_chemical_formula_sum 'C44 H78 N14 O8'
_chemical_formula_weight 931.19
_chemical_melting_point 138
_space_group_IT_number 2
_symmetry_cell_setting triclinic
_symmetry_Int_Tables_number 2
_symmetry_space_group_name_Hall '-P 1'
_symmetry_space_group_name_H-M 'P -1'
_audit_creation_date 2006-08-22
_audit_creation_method 'by CrystalStructure 3.7.0'
_cell_angle_alpha 73.43(3)
_cell_angle_beta 78.50(3)
_cell_angle_gamma 82.51(3)
_cell_formula_units_Z 1
_cell_length_a 10.395(4)
_cell_length_b 10.988(4)
_cell_length_c 11.511(5)
_cell_measurement_reflns_used 13363
_cell_measurement_temperature 100.
_cell_measurement_theta_max 27.5
_cell_measurement_theta_min 1.9
_cell_volume 1231.1(8)
_computing_cell_refinement PROCESS-AUTO
_computing_data_collection PROCESS-AUTO
_computing_data_reduction CrystalStructure
_computing_publication_material 'CrystalStructure 3.7.0'
_computing_structure_refinement CRYSTALS
_computing_structure_solution SIR92
_diffrn_detector_area_resol_mean 10.00
_diffrn_measured_fraction_theta_full 0.987
_diffrn_measured_fraction_theta_max 0.987
_diffrn_measurement_device_type 'Rigaku RAXIS-RAPID'
_diffrn_measurement_method \w
_diffrn_radiation_type 'Mo K\a'
_diffrn_radiation_wavelength 0.71069
_diffrn_reflns_av_R_equivalents 0.035
_diffrn_reflns_limit_h_max 13
_diffrn_reflns_limit_h_min -13
_diffrn_reflns_limit_k_max 14
_diffrn_reflns_limit_k_min -14
_diffrn_reflns_limit_l_max 14
_diffrn_reflns_limit_l_min -14
_diffrn_reflns_number 11557
_diffrn_reflns_theta_full 27.48
_diffrn_reflns_theta_max 27.48
_exptl_absorpt_coefficient_mu 0.088
_exptl_absorpt_correction_T_max 0.970
_exptl_absorpt_correction_T_min 0.961
_exptl_absorpt_correction_type numerical
_exptl_absorpt_process_details
;
Higashi, T. (1999). Program for Absorption Correction.
Rigaku Corporation, Tokyo, Japan.
;
_exptl_crystal_colour violet
_exptl_crystal_density_diffrn 1.256
_exptl_crystal_density_method 'not measured'
_exptl_crystal_description block
_exptl_crystal_F_000 504.00
_exptl_crystal_size_max 0.35
_exptl_crystal_size_mid 0.35
_exptl_crystal_size_min 0.35
_refine_diff_density_max 0.66
_refine_diff_density_min -0.39
_refine_ls_extinction_coef 93(38)
_refine_ls_extinction_method 'Larson (1970) Crystallographic Computing eq. 22'
_refine_ls_goodness_of_fit_ref 1.050
_refine_ls_hydrogen_treatment mixed
_refine_ls_number_parameters 428
_refine_ls_number_reflns 5569
_refine_ls_R_factor_gt 0.0530
_refine_ls_shift/su_max 0.0000
_refine_ls_structure_factor_coef F
_refine_ls_weighting_details 'w = 1/[0.0035Fo^2^ + 1.0000\s(Fo^2^)]'
_refine_ls_weighting_scheme calc
_refine_ls_wR_factor_ref 0.0937
_reflns_number_gt 3987
_reflns_number_total 5569
_reflns_threshold_expression F^2^>2.0\s(F^2^)
_cod_data_source_file b613637k.txt
_cod_data_source_block '_cyclenNN4'
_cod_original_formula_sum 'C44 H78 N14 O8 '
_cod_database_code 7101675

loop_
_symmetry_equiv_pos_site_id
_symmetry_equiv_pos_as_xyz
1 +X,+Y,+Z
2 -X,-Y,-Z

loop_
_atom_site_label
_atom_site_type_symbol
_atom_site_fract_x
_atom_site_fract_y
_atom_site_fract_z
_atom_site_U_iso_or_equiv
_atom_site_adp_type
_atom_site_occupancy
_atom_site_symmetry_multiplicity
_atom_site_calc_flag
_atom_site_refinement_flags
O(1) O 0.23214(17) 0.05260(13) 0.04097(13) 0.0254(4) Uani 1.00 1 d .
O(2) O 0.41927(16) -0.30479(14) 0.28421(14) 0.0246(4) Uani 1.00 1 d .
O(3) O 0.31208(14) 0.31235(16) 0.24028(13) 0.0244(4) Uani 1.00 1 d .
O(4) O 0.03596(16) 0.31553(18) 0.60511(14) 0.0313(4) Uani 1.00 1 d .
N(1) N 0.20899(16) -0.05145(16) 0.37883(14) 0.0143(4) Uani 1.00 1 d .
N(2) N -0.00665(16) 0.18503(16) 0.38236(16) 0.0152(4) Uani 1.00 1 d .
N(3) N 0.27565(17) -0.06232(16) 0.08178(16) 0.0173(4) Uani 1.00 1 d .
N(4) N 0.36253(17) -0.23263(16) 0.19832(16) 0.0173(4) Uani 1.00 1 d .
N(5) N 0.27136(17) 0.31018(16) 0.35322(16) 0.0165(4) Uani 1.00 1 d .
N(6) N 0.14110(17) 0.30926(17) 0.52721(17) 0.0200(4) Uani 1.00 1 d .
N(7) N 0.1719(4) 0.5689(2) -0.1303(2) 0.0860(12) Uani 1.00 1 d .
C(1) C 0.0830(2) -0.01654(19) 0.33410(19) 0.0154(4) Uani 1.00 1 d .
C(2) C 0.0588(2) 0.1259(2) 0.28501(19) 0.0166(4) Uani 1.00 1 d .
C(3) C -0.1495(2) 0.1771(2) 0.40530(19) 0.0173(5) Uani 1.00 1 d .
C(4) C -0.21458(19) 0.17798(19) 0.53475(19) 0.0156(4) Uani 1.00 1 d .
C(5) C 0.3210(2) -0.0367(2) 0.27783(19) 0.0161(4) Uani 1.00 1 d .
C(6) C 0.32128(19) -0.11027(18) 0.18702(19) 0.0153(4) Uani 1.00 1 d .
C(7) C 0.2981(2) -0.1551(2) 0.0057(2) 0.0227(5) Uani 1.00 1 d .
C(8) C 0.3207(2) -0.2811(2) 0.1033(2) 0.0218(5) Uani 1.00 1 d .
C(9) C 0.1841(2) -0.1436(2) -0.0588(2) 0.0341(7) Uani 1.00 1 d .
C(10) C 0.4226(2) -0.1170(2) -0.0873(2) 0.0330(6) Uani 1.00 1 d .
C(11) C 0.1923(2) -0.3441(2) 0.1671(2) 0.0289(6) Uani 1.00 1 d .
C(12) C 0.4221(2) -0.3766(2) 0.0617(2) 0.0338(6) Uani 1.00 1 d .
C(13) C 0.0276(2) 0.31639(19) 0.3568(2) 0.0172(5) Uani 1.00 1 d .
C(14) C 0.1463(2) 0.31473(18) 0.40967(19) 0.0164(4) Uani 1.00 1 d .
C(15) C 0.3653(2) 0.28319(19) 0.4422(2) 0.0179(5) Uani 1.00 1 d .
C(16) C 0.2742(2) 0.3073(2) 0.5593(2) 0.0204(5) Uani 1.00 1 d .
C(17) C 0.4183(2) 0.1453(2) 0.4545(2) 0.0213(5) Uani 1.00 1 d .
C(18) C 0.4771(2) 0.3697(2) 0.3898(2) 0.0258(6) Uani 1.00 1 d .
C(19) C 0.2838(2) 0.2042(2) 0.6774(2) 0.0315(6) Uani 1.00 1 d .
C(20) C 0.2819(2) 0.4366(2) 0.5800(2) 0.0323(7) Uani 1.00 1 d .
C(21) C 0.1806(3) 0.4660(2) -0.0820(2) 0.0375(7) Uani 1.00 1 d .
C(22) C 0.1928(4) 0.3339(2) -0.0184(3) 0.0504(9) Uani 1.00 1 d .
H(1) H 0.015(2) -0.046(2) 0.401(2) 0.024(6) Uiso 1.00 1 d .
H(2) H 0.079(2) -0.060(2) 0.268(2) 0.019(5) Uiso 1.00 1 d .
H(3) H 0.141(2) 0.163(2) 0.250(2) 0.015(5) Uiso 1.00 1 d .
H(4) H 0.006(2) 0.150(2) 0.219(2) 0.026(6) Uiso 1.00 1 d .
H(5) H -0.169(2) 0.094(2) 0.394(2) 0.019(5) Uiso 1.00 1 d .
H(6) H -0.191(2) 0.252(2) 0.342(2) 0.010(5) Uiso 1.00 1 d .
H(7) H -0.179(2) 0.243(2) 0.565(2) 0.016(5) Uiso 1.00 1 d .
H(8) H -0.306(2) 0.205(2) 0.537(2) 0.023(6) Uiso 1.00 1 d .
H(9) H 0.404(2) -0.063(2) 0.310(2) 0.017(5) Uiso 1.00 1 d .
H(10) H 0.328(2) 0.051(2) 0.2308(19) 0.006(4) Uiso 1.00 1 d .
H(11) H 0.1068 -0.1638 0.0005 0.043 Uiso 1.00 1 d R
H(12) H 0.1726 -0.0587 -0.1083 0.043 Uiso 1.00 1 d R
H(13) H 0.2001 -0.2006 -0.1094 0.043 Uiso 1.00 1 d R
H(14) H 0.4092 -0.0315 -0.1345 0.037 Uiso 1.00 1 d R
H(15) H 0.4939 -0.1240 -0.0448 0.038 Uiso 1.00 1 d R
H(16) H 0.4423 -0.1717 -0.1403 0.038 Uiso 1.00 1 d R
H(17) H 0.219(2) -0.411(2) 0.237(2) 0.034(7) Uiso 1.00 1 d .
H(18) H 0.118(2) -0.280(2) 0.189(2) 0.030(6) Uiso 1.00 1 d .
H(19) H 0.161(2) -0.375(2) 0.103(2) 0.034(7) Uiso 1.00 1 d .
H(20) H 0.4232 -0.4532 0.1260 0.040 Uiso 1.00 1 d R
H(21) H 0.5062 -0.3437 0.0415 0.040 Uiso 1.00 1 d R
H(22) H 0.4013 -0.3934 -0.0086 0.040 Uiso 1.00 1 d R
H(23) H 0.045(2) 0.361(2) 0.266(2) 0.011(5) Uiso 1.00 1 d .
H(24) H -0.043(2) 0.362(2) 0.400(2) 0.016(5) Uiso 1.00 1 d .
H(25) H 0.481(2) 0.119(2) 0.515(2) 0.031(7) Uiso 1.00 1 d .
H(26) H 0.472(2) 0.138(2) 0.367(2) 0.034(7) Uiso 1.00 1 d .
H(27) H 0.345(2) 0.087(2) 0.482(2) 0.021(6) Uiso 1.00 1 d .
H(28) H 0.526(2) 0.352(2) 0.317(2) 0.032(7) Uiso 1.00 1 d .
H(29) H 0.530(2) 0.358(2) 0.456(2) 0.025(6) Uiso 1.00 1 d .
H(30) H 0.438(2) 0.456(2) 0.366(2) 0.028(6) Uiso 1.00 1 d .
H(31) H 0.277(2) 0.118(3) 0.670(2) 0.042(8) Uiso 1.00 1 d .
H(32) H 0.368(3) 0.204(3) 0.702(2) 0.051(9) Uiso 1.00 1 d .
H(33) H 0.222(2) 0.221(2) 0.745(2) 0.035(7) Uiso 1.00 1 d .
H(34) H 0.368(3) 0.435(2) 0.609(2) 0.049(8) Uiso 1.00 1 d .
H(35) H 0.216(3) 0.453(2) 0.643(2) 0.039(7) Uiso 1.00 1 d .
H(36) H 0.276(2) 0.502(2) 0.505(2) 0.025(6) Uiso 1.00 1 d .
H(37) H 0.259(4) 0.298(4) -0.085(4) 0.097(15) Uiso 1.00 1 d .
H(38) H 0.228(3) 0.328(3) 0.053(3) 0.056(9) Uiso 1.00 1 d .
H(39) H 0.110(3) 0.307(3) 0.000(3) 0.067(11) Uiso 1.00 1 d .

loop_
_atom_site_aniso_label
_atom_site_aniso_U_11
_atom_site_aniso_U_22
_atom_site_aniso_U_33
_atom_site_aniso_U_12
_atom_site_aniso_U_13
_atom_site_aniso_U_23
O(1) 0.0395(9) 0.0124(7) 0.0212(8) 0.0039(6) -0.0071(7) -0.0008(5)
O(2) 0.0277(8) 0.0205(7) 0.0248(8) 0.0075(6) -0.0106(6) -0.0047(6)
O(3) 0.0200(7) 0.0337(9) 0.0174(8) -0.0046(6) 0.0002(6) -0.0046(6)
O(4) 0.0239(8) 0.0491(11) 0.0250(9) -0.0060(7) 0.0032(7) -0.0197(8)
N(1) 0.0119(7) 0.0157(8) 0.0148(8) -0.0004(6) -0.0017(6) -0.0040(6)
N(2) 0.0133(7) 0.0152(8) 0.0169(8) -0.0008(6) -0.0021(6) -0.0044(6)
N(3) 0.0226(9) 0.0126(8) 0.0156(8) -0.0004(6) -0.0019(7) -0.0035(6)
N(4) 0.0175(8) 0.0158(8) 0.0171(8) 0.0020(6) -0.0010(6) -0.0051(6)
N(5) 0.0157(8) 0.0154(8) 0.0177(8) -0.0029(6) -0.0037(6) -0.0020(6)
N(6) 0.0189(8) 0.0209(9) 0.0215(9) -0.0018(7) -0.0033(7) -0.0080(7)
N(7) 0.193(4) 0.0229(13) 0.0595(19) -0.0043(18) -0.076(2) -0.0034(12)
C(1) 0.0148(9) 0.0171(9) 0.0147(9) -0.0007(7) -0.0034(7) -0.0046(7)
C(2) 0.0176(9) 0.0182(10) 0.0129(9) -0.0009(8) -0.0021(8) -0.0033(7)
C(3) 0.0149(9) 0.0198(10) 0.0168(10) -0.0005(7) -0.0053(8) -0.0029(8)
C(4) 0.0115(9) 0.0158(9) 0.0181(10) 0.0014(7) -0.0026(7) -0.0031(7)
C(5) 0.0156(9) 0.0150(9) 0.0185(10) -0.0030(7) -0.0027(8) -0.0051(8)
C(6) 0.0151(9) 0.0126(9) 0.0166(10) -0.0006(7) -0.0003(7) -0.0032(7)
C(7) 0.0335(12) 0.0167(10) 0.0189(11) 0.0001(8) -0.0041(9) -0.0076(8)
C(8) 0.0309(11) 0.0161(10) 0.0185(10) 0.0010(8) -0.0050(9) -0.0055(8)
C(9) 0.0452(15) 0.0284(13) 0.0335(14) -0.0029(11) -0.0163(12) -0.0090(10)
C(10) 0.0440(15) 0.0273(12) 0.0227(12) -0.0036(10) 0.0049(10) -0.0057(10)
C(11) 0.0344(13) 0.0261(12) 0.0265(13) -0.0098(10) -0.0015(10) -0.0066(10)
C(12) 0.0434(15) 0.0251(12) 0.0321(14) 0.0052(10) -0.0025(11) -0.0126(10)
C(13) 0.0156(9) 0.0134(9) 0.0213(11) 0.0002(7) -0.0053(8) -0.0014(8)
C(14) 0.0175(9) 0.0113(9) 0.0197(10) -0.0012(7) -0.0038(8) -0.0024(7)
C(15) 0.0153(9) 0.0140(9) 0.0250(11) -0.0004(7) -0.0074(8) -0.0036(8)
C(16) 0.0216(10) 0.0176(10) 0.0253(11) -0.0003(8) -0.0095(8) -0.0078(8)
C(17) 0.0226(10) 0.0140(9) 0.0291(12) 0.0016(8) -0.0093(9) -0.0067(8)
C(18) 0.0196(10) 0.0171(11) 0.0393(14) -0.0037(8) -0.0095(10) -0.0008(9)
C(19) 0.0389(14) 0.0329(14) 0.0233(13) 0.0007(11) -0.0101(11) -0.0066(10)
C(20) 0.0303(13) 0.0286(13) 0.0476(17) -0.0006(10) -0.0110(12) -0.0233(12)
C(21) 0.0693(19) 0.0242(13) 0.0248(13) -0.0017(12) -0.0217(13) -0.0071(10)
C(22) 0.084(2) 0.0265(14) 0.0418(18) -0.0129(15) -0.0301(18) 0.0066(12)

loop_
_atom_type_symbol
_atom_type_description
_atom_type_scat_dispersion_real
_atom_type_scat_dispersion_imag
_atom_type_scat_source
C C 0.003 0.002
;
International Tables for Crystallography
(1992, Vol. C, Tables 4.2.6.8 and 6.1.1.4)
;
H H 0.000 0.000
;
International Tables for Crystallography
(1992, Vol. C, Table 6.1.1.4)
;
N N 0.006 0.003
;
International Tables for Crystallography
(1992, Vol. C, Tables 4.2.6.8 and 6.1.1.4)
;
O O 0.011 0.006
;
International Tables for Crystallography
(1992, Vol. C, Tables 4.2.6.8 and 6.1.1.4)
;

loop_
_geom_angle_atom_site_label_1
_geom_angle_atom_site_label_2
_geom_angle_atom_site_label_3
_geom_angle
_geom_angle_site_symmetry_1
_geom_angle_site_symmetry_3
C(1) N(1) C(4) 112.87(15) . 55602
C(1) N(1) C(5) 111.91(15) . .
C(4) N(1) C(5) 111.99(15) 55602 .
C(2) N(2) C(3) 111.48(19) . .
C(2) N(2) C(13) 111.78(15) . .
C(3) N(2) C(13) 111.69(15) . .
O(1) N(3) C(6) 125.7(2) . .
O(1) N(3) C(7) 121.98(17) . .
C(6) N(3) C(7) 111.85(16) . .
O(2) N(4) C(6) 125.7(2) . .
O(2) N(4) C(8) 122.60(17) . .
C(6) N(4) C(8) 111.36(17) . .
O(3) N(5) C(14) 126.6(2) . .
O(3) N(5) C(15) 121.08(16) . .
C(14) N(5) C(15) 111.80(17) . .
O(4) N(6) C(14) 125.48(19) . .
O(4) N(6) C(16) 121.49(19) . .
C(14) N(6) C(16) 112.79(16) . .
N(1) C(1) C(2) 111.80(18) . .
N(2) C(2) C(1) 111.55(15) . .
N(2) C(3) C(4) 113.71(19) . .
N(1) C(4) C(3) 112.55(17) 55602 .
N(1) C(5) C(6) 115.58(18) . .
N(3) C(6) N(4) 109.4(2) . .
N(3) C(6) C(5) 123.96(17) . .
N(4) C(6) C(5) 126.65(18) . .
N(3) C(7) C(8) 101.06(17) . .
N(3) C(7) C(9) 110.00(18) . .
N(3) C(7) C(10) 104.87(19) . .
C(8) C(7) C(9) 116.8(2) . .
C(8) C(7) C(10) 112.61(18) . .
C(9) C(7) C(10) 110.41(19) . .
N(4) C(8) C(7) 100.42(17) . .
N(4) C(8) C(11) 105.37(18) . .
N(4) C(8) C(12) 111.5(2) . .
C(7) C(8) C(11) 112.71(19) . .
C(7) C(8) C(12) 115.92(18) . .
C(11) C(8) C(12) 110.1(2) . .
N(2) C(13) C(14) 108.53(15) . .
N(5) C(14) N(6) 110.05(19) . .
N(5) C(14) C(13) 127.2(2) . .
N(6) C(14) C(13) 122.63(17) . .
N(5) C(15) C(16) 101.92(15) . .
N(5) C(15) C(17) 105.4(2) . .
N(5) C(15) C(18) 109.59(17) . .
C(16) C(15) C(17) 114.40(16) . .
C(16) C(15) C(18) 114.9(2) . .
C(17) C(15) C(18) 109.84(17) . .
N(6) C(16) C(15) 101.03(19) . .
N(6) C(16) C(19) 108.42(18) . .
N(6) C(16) C(20) 106.41(18) . .
C(15) C(16) C(19) 115.71(18) . .
C(15) C(16) C(20) 114.77(18) . .
C(19) C(16) C(20) 109.6(2) . .
N(7) C(21) C(22) 179.1(4) . .
N(1) C(1) H(1) 108.0(16) . .
N(1) C(1) H(2) 110.9(13) . .
C(2) C(1) H(1) 108.9(15) . .
C(2) C(1) H(2) 109.8(12) . .
H(1) C(1) H(2) 107(2) . .
N(2) C(2) H(3) 107.8(16) . .
N(2) C(2) H(4) 108.4(16) . .
C(1) C(2) H(3) 109.7(13) . .
C(1) C(2) H(4) 112.8(16) . .
H(3) C(2) H(4) 106(2) . .
N(2) C(3) H(5) 109.3(13) . .
N(2) C(3) H(6) 108.7(11) . .
C(4) C(3) H(5) 106.1(12) . .
C(4) C(3) H(6) 110.0(12) . .
H(5) C(3) H(6) 109(2) . .
N(1) C(4) H(7) 111.4(12) 55602 .
N(1) C(4) H(8) 105.8(13) 55602 .
C(3) C(4) H(7) 112.5(11) . .
C(3) C(4) H(8) 110.3(15) . .
H(7) C(4) H(8) 104(2) . .
N(1) C(5) H(9) 110.3(12) . .
N(1) C(5) H(10) 112.2(12) . .
C(6) C(5) H(9) 106.6(15) . .
C(6) C(5) H(10) 106.0(15) . .
H(9) C(5) H(10) 105.5(19) . .
C(7) C(9) H(11) 109.3 . .
C(7) C(9) H(12) 109.4 . .
C(7) C(9) H(13) 109.7 . .
H(11) C(9) H(12) 109.5 . .
H(11) C(9) H(13) 109.5 . .
H(12) C(9) H(13) 109.5 . .
C(7) C(10) H(14) 109.5 . .
C(7) C(10) H(15) 109.4 . .
C(7) C(10) H(16) 109.6 . .
H(14) C(10) H(15) 109.5 . .
H(14) C(10) H(16) 109.5 . .
H(15) C(10) H(16) 109.5 . .
C(8) C(11) H(17) 103.4(16) . .
C(8) C(11) H(18) 112.2(15) . .
C(8) C(11) H(19) 106.6(14) . .
H(17) C(11) H(18) 115(2) . .
H(17) C(11) H(19) 116(2) . .
H(18) C(11) H(19) 104(2) . .
C(8) C(12) H(20) 109.4 . .
C(8) C(12) H(21) 109.4 . .
C(8) C(12) H(22) 109.6 . .
H(20) C(12) H(21) 109.5 . .
H(20) C(12) H(22) 109.5 . .
H(21) C(12) H(22) 109.5 . .
N(2) C(13) H(23) 113.2(14) . .
N(2) C(13) H(24) 108.1(14) . .
C(14) C(13) H(23) 109.3(13) . .
C(14) C(13) H(24) 106.4(16) . .
H(23) C(13) H(24) 111.1(17) . .
C(15) C(17) H(25) 110.3(17) . .
C(15) C(17) H(26) 107.9(14) . .
C(15) C(17) H(27) 111.3(14) . .
H(25) C(17) H(26) 108(2) . .
H(25) C(17) H(27) 109(2) . .
H(26) C(17) H(27) 110(2) . .
C(15) C(18) H(28) 110.2(19) . .
C(15) C(18) H(29) 107.3(13) . .
C(15) C(18) H(30) 107.3(16) . .
H(28) C(18) H(29) 114(2) . .
H(28) C(18) H(30) 106(2) . .
H(29) C(18) H(30) 112(2) . .
C(16) C(19) H(31) 113.1(18) . .
C(16) C(19) H(32) 109.8(16) . .
C(16) C(19) H(33) 112.1(16) . .
H(31) C(19) H(32) 107(2) . .
H(31) C(19) H(33) 111(2) . .
H(32) C(19) H(33) 103(2) . .
C(16) C(20) H(34) 107.7(19) . .
C(16) C(20) H(35) 112(2) . .
C(16) C(20) H(36) 109(2) . .
H(34) C(20) H(35) 106(2) . .
H(34) C(20) H(36) 112(2) . .
H(35) C(20) H(36) 110(2) . .
C(21) C(22) H(37) 101(2) . .
C(21) C(22) H(38) 107(2) . .
C(21) C(22) H(39) 106(2) . .
H(37) C(22) H(38) 114(3) . .
H(37) C(22) H(39) 116(4) . .
H(38) C(22) H(39) 112(3) . .

loop_
_geom_bond_atom_site_label_1
_geom_bond_atom_site_label_2
_geom_bond_distance
_geom_bond_site_symmetry_2
O(1) N(3) 1.272(2) .
O(2) N(4) 1.272(2) .
O(3) N(5) 1.279(2) .
O(4) N(6) 1.276(2) .
N(1) C(1) 1.467(2) .
N(1) C(4) 1.463(2) 55602
N(1) C(5) 1.461(2) .
N(2) C(2) 1.462(2) .
N(2) C(3) 1.465(2) .
N(2) C(13) 1.465(2) .
N(3) C(6) 1.330(2) .
N(3) C(7) 1.492(3) .
N(4) C(6) 1.334(2) .
N(4) C(8) 1.500(3) .
N(5) C(14) 1.334(2) .
N(5) C(15) 1.496(3) .
N(6) C(14) 1.328(3) .
N(6) C(16) 1.498(3) .
N(7) C(21) 1.109(3) .
C(1) C(2) 1.510(2) .
C(3) C(4) 1.511(2) .
C(5) C(6) 1.492(3) .
C(7) C(8) 1.539(2) .
C(7) C(9) 1.494(4) .
C(7) C(10) 1.526(3) .
C(8) C(11) 1.536(3) .
C(8) C(12) 1.495(3) .
C(13) C(14) 1.477(3) .
C(15) C(16) 1.554(3) .
C(15) C(17) 1.520(2) .
C(15) C(18) 1.516(3) .
C(16) C(19) 1.512(3) .
C(16) C(20) 1.521(3) .
C(21) C(22) 1.429(3) .
C(1) H(1) 0.94(2) .
C(1) H(2) 1.02(2) .
C(2) H(3) 0.96(2) .
C(2) H(4) 0.98(2) .
C(3) H(5) 1.01(2) .
C(3) H(6) 1.04(2) .
C(4) H(7) 1.01(2) .
C(4) H(8) 0.95(2) .
C(5) H(9) 0.98(2) .
C(5) H(10) 0.96(2) .
C(9) H(11) 0.950 .
C(9) H(12) 0.950 .
C(9) H(13) 0.950 .
C(10) H(14) 0.950 .
C(10) H(15) 0.950 .
C(10) H(16) 0.950 .
C(11) H(17) 0.98(2) .
C(11) H(18) 1.02(2) .
C(11) H(19) 1.01(3) .
C(12) H(20) 0.950 .
C(12) H(21) 0.950 .
C(12) H(22) 0.950 .
C(13) H(23) 1.01(2) .
C(13) H(24) 0.97(2) .
C(17) H(25) 1.00(3) .
C(17) H(26) 1.07(2) .
C(17) H(27) 1.00(2) .
C(18) H(28) 0.95(2) .
C(18) H(29) 0.99(2) .
C(18) H(30) 0.96(2) .
C(19) H(31) 0.99(3) .
C(19) H(32) 0.97(3) .
C(19) H(33) 0.95(3) .
C(20) H(34) 1.01(3) .
C(20) H(35) 0.93(3) .
C(20) H(36) 0.96(2) .
C(22) H(37) 1.06(4) .
C(22) H(38) 0.95(4) .
C(22) H(39) 0.91(4) .

loop_
_geom_contact_atom_site_label_1
_geom_contact_atom_site_label_2
_geom_contact_distance
_geom_contact_site_symmetry_2
O(1) C(22) 2.961(3) .
O(2) C(18) 3.447(2) 54501
O(2) C(19) 3.557(3) 65602
O(3) C(22) 3.385(4) .
N(7) C(3) 3.598(3) 56502
N(7) C(9) 3.508(4) 56501
N(7) C(13) 3.504(4) 56502
C(3) N(7) 3.598(3) 56502
C(5) C(10) 3.391(3) 65502
C(9) N(7) 3.508(4) 54501
C(10) C(5) 3.391(3) 65502
C(12) C(12) 3.484(3) 64502
C(13) N(7) 3.504(4) 56502
C(17) C(17) 3.401(2) 65602
C(18) O(2) 3.447(2) 56501
C(19) O(2) 3.557(3) 65602
C(22) O(1) 2.961(3) .
C(22) O(3) 3.385(4) .
O(1) H(15) 3.063 65502
O(1) H(33) 3.40(2) 55401
O(1) H(37) 2.69(4) .
O(1) H(38) 3.07(3) .
O(1) H(39) 2.87(3) .
O(2) H(29) 3.02(2) 65602
O(2) H(30) 2.53(2) 54501
O(2) H(32) 2.65(3) 65602
O(2) H(34) 2.78(3) 65602
O(2) H(36) 3.07(2) 54501
O(3) H(16) 3.008 65502
O(3) H(17) 3.06(2) 56501
O(3) H(20) 2.817 56501
O(3) H(21) 3.361 65502
O(3) H(22) 3.599 65502
O(3) H(38) 2.43(4) .
O(4) H(24) 3.54(2) 56602
N(1) H(25) 3.59(2) 65602
N(3) H(15) 3.239 65502
N(4) H(30) 3.49(2) 54501
N(4) H(32) 3.31(3) 65602
N(5) H(17) 3.00(2) 56501
N(5) H(20) 3.411 56501
N(5) H(38) 3.52(4) .
N(7) H(4) 3.39(2) 56502
N(7) H(6) 2.652(19) 56502
N(7) H(11) 3.600 56501
N(7) H(13) 2.670 56501
N(7) H(19) 2.90(3) 56501
N(7) H(22) 3.121 56501
N(7) H(23) 2.89(2) 56502
N(7) H(24) 3.48(2) 56502
N(7) H(28) 3.49(2) 66502
N(7) H(35) 3.15(3) 55401
N(7) H(39) 3.32(3) 56502
C(2) H(13) 3.557 55502
C(2) H(38) 3.30(3) .
C(2) H(39) 3.29(3) .
C(3) H(13) 3.482 55502
C(4) H(25) 3.38(2) 45501
C(4) H(29) 3.22(2) 45501
C(4) H(36) 3.41(2) 56602
C(5) H(14) 3.025 65502
C(5) H(15) 3.185 65502
C(5) H(16) 3.414 65502
C(5) H(25) 3.32(3) 65602
C(5) H(32) 3.52(3) 65602
C(6) H(14) 3.251 65502
C(6) H(15) 3.261 65502
C(9) H(4) 2.98(3) 55502
C(10) H(9) 3.15(2) 65502
C(10) H(10) 2.841(19) 65502
C(10) H(26) 3.25(3) 65502
C(11) H(23) 3.55(2) 54501
C(12) H(20) 3.300 64502
C(12) H(21) 3.542 64502
C(12) H(22) 3.059 64502
C(12) H(30) 3.49(2) 54501
C(13) H(17) 3.60(2) 56501
C(13) H(35) 3.34(2) 56602
C(14) H(17) 3.19(2) 56501
C(17) H(8) 3.39(2) 65501
C(17) H(9) 3.43(2) 65602
C(17) H(16) 3.562 65502
C(17) H(25) 2.90(2) 65602
C(17) H(26) 3.41(2) 65602
C(17) H(27) 3.33(2) 65602
C(18) H(6) 3.52(2) 65501
C(18) H(8) 3.15(2) 65501
C(18) H(20) 3.217 56501
C(18) H(34) 2.85(3) 66602
C(19) H(9) 3.43(2) 65602
C(19) H(12) 3.382 55601
C(19) H(14) 3.184 55601
C(19) H(37) 3.13(5) 55601
C(20) H(7) 3.57(2) 56602
C(20) H(24) 3.12(2) 56602
C(20) H(29) 3.06(2) 66602
C(20) H(30) 3.51(3) 66602
C(21) H(19) 3.08(3) 56501
C(21) H(21) 3.424 65502
C(21) H(22) 3.287 56501
C(21) H(23) 3.48(2) 56502
C(21) H(35) 3.16(3) 55401
C(22) H(3) 3.11(2) .
C(22) H(4) 3.33(2) .
C(22) H(21) 3.100 65502
C(22) H(23) 3.40(2) .
C(22) H(33) 3.25(3) 55401
H(2) H(12) 3.404 55502
H(3) C(22) 3.11(2) .
H(3) H(38) 2.55(3) .
H(3) H(39) 2.92(4) .
H(4) N(7) 3.39(2) 56502
H(4) C(9) 2.98(3) 55502
H(4) C(22) 3.33(2) .
H(4) H(11) 2.949 55502
H(4) H(12) 2.867 55502
H(4) H(13) 2.619 55502
H(4) H(38) 3.18(4) .
H(4) H(39) 2.73(4) .
H(5) H(12) 3.424 55502
H(5) H(13) 3.211 55502
H(6) N(7) 2.652(19) 56502
H(6) C(18) 3.52(2) 45501
H(6) H(13) 2.918 55502
H(6) H(28) 3.05(3) 45501
H(6) H(29) 3.15(3) 45501
H(6) H(35) 3.26(4) 56602
H(6) H(36) 3.56(4) 56602
H(7) C(20) 3.57(2) 56602
H(7) H(29) 3.45(3) 45501
H(7) H(35) 3.54(3) 56602
H(7) H(36) 2.80(3) 56602
H(8) C(17) 3.39(2) 45501
H(8) C(18) 3.15(2) 45501
H(8) H(25) 2.60(4) 45501
H(8) H(26) 3.57(4) 45501
H(8) H(28) 3.29(3) 45501
H(8) H(29) 2.37(3) 45501
H(8) H(32) 3.54(3) 45501
H(8) H(36) 3.17(3) 56602
H(9) C(10) 3.15(2) 65502
H(9) C(17) 3.43(2) 65602
H(9) C(19) 3.43(2) 65602
H(9) H(14) 2.591 65502
H(9) H(15) 3.221 65502
H(9) H(16) 3.162 65502
H(9) H(25) 2.44(4) 65602
H(9) H(31) 3.34(3) 65602
H(9) H(32) 2.66(3) 65602
H(10) C(10) 2.841(19) 65502
H(10) H(14) 2.740 65502
H(10) H(15) 2.545 65502
H(10) H(16) 2.755 65502
H(10) H(38) 3.32(3) .
H(11) N(7) 3.600 54501
H(11) H(4) 2.949 55502
H(11) H(39) 2.918 55502
H(12) C(19) 3.382 55401
H(12) H(2) 3.404 55502
H(12) H(4) 2.867 55502
H(12) H(5) 3.424 55502
H(12) H(31) 2.842 55401
H(12) H(33) 3.112 55401
H(13) N(7) 2.670 54501
H(13) C(2) 3.557 55502
H(13) C(3) 3.482 55502
H(13) H(4) 2.619 55502
H(13) H(5) 3.211 55502
H(13) H(6) 2.918 55502
H(13) H(39) 3.446 55502
H(14) C(5) 3.025 65502
H(14) C(6) 3.251 65502
H(14) C(19) 3.184 55401
H(14) H(9) 2.591 65502
H(14) H(10) 2.740 65502
H(14) H(15) 3.389 65502
H(14) H(26) 3.190 65502
H(14) H(31) 2.863 55401
H(14) H(32) 2.767 55401
H(14) H(33) 3.300 55401
H(15) O(1) 3.063 65502
H(15) N(3) 3.239 65502
H(15) C(5) 3.185 65502
H(15) C(6) 3.261 65502
H(15) H(9) 3.221 65502
H(15) H(10) 2.545 65502
H(15) H(14) 3.389 65502
H(15) H(15) 3.202 65502
H(15) H(37) 3.334 65502
H(15) H(38) 3.426 65502
H(16) O(3) 3.008 65502
H(16) C(5) 3.414 65502
H(16) C(17) 3.562 65502
H(16) H(9) 3.162 65502
H(16) H(10) 2.755 65502
H(16) H(26) 2.522 65502
H(16) H(28) 3.166 65502
H(17) O(3) 3.06(2) 54501
H(17) N(5) 3.00(2) 54501
H(17) C(13) 3.60(2) 54501
H(17) C(14) 3.19(2) 54501
H(17) H(23) 3.18(4) 54501
H(17) H(30) 2.97(3) 54501
H(17) H(36) 3.11(4) 54501
H(19) N(7) 2.90(3) 54501
H(19) C(21) 3.08(3) 54501
H(19) H(23) 3.20(3) 54501
H(19) H(38) 3.43(4) 54501
H(19) H(39) 3.19(5) 55502
H(20) O(3) 2.817 54501
H(20) N(5) 3.411 54501
H(20) C(12) 3.300 64502
H(20) C(18) 3.217 54501
H(20) H(20) 3.383 64502
H(20) H(21) 3.271 64502
H(20) H(22) 2.740 64502
H(20) H(28) 2.862 54501
H(20) H(30) 2.685 54501
H(21) O(3) 3.361 65502
H(21) C(12) 3.542 64502
H(21) C(21) 3.424 65502
H(21) C(22) 3.100 65502
H(21) H(20) 3.271 64502
H(21) H(22) 3.028 64502
H(21) H(37) 2.727 65502
H(21) H(38) 2.773 65502
H(22) O(3) 3.599 65502
H(22) N(7) 3.121 54501
H(22) C(12) 3.059 64502
H(22) C(21) 3.287 54501
H(22) H(20) 2.740 64502
H(22) H(21) 3.028 64502
H(22) H(22) 2.896 64502
H(22) H(28) 3.384 65502
H(22) H(38) 3.580 54501
H(23) N(7) 2.89(2) 56502
H(23) C(11) 3.55(2) 56501
H(23) C(21) 3.48(2) 56502
H(23) C(22) 3.40(2) .
H(23) H(17) 3.18(4) 56501
H(23) H(19) 3.20(3) 56501
H(23) H(35) 3.35(3) 56602
H(23) H(38) 2.86(4) .
H(23) H(39) 3.20(4) .
H(24) O(4) 3.54(2) 56602
H(24) N(7) 3.48(2) 56502
H(24) C(20) 3.12(2) 56602
H(24) H(35) 2.54(3) 56602
H(24) H(36) 2.87(3) 56602
H(25) N(1) 3.59(2) 65602
H(25) C(4) 3.38(2) 65501
H(25) C(5) 3.32(3) 65602
H(25) C(17) 2.90(2) 65602
H(25) H(8) 2.60(4) 65501
H(25) H(9) 2.44(4) 65602
H(25) H(25) 2.70(4) 65602
H(25) H(26) 2.79(3) 65602
H(25) H(27) 2.70(3) 65602
H(26) C(10) 3.25(3) 65502
H(26) C(17) 3.41(2) 65602
H(26) H(8) 3.57(4) 65501
H(26) H(14) 3.190 65502
H(26) H(16) 2.522 65502
H(26) H(25) 2.79(3) 65602
H(26) H(27) 3.23(3) 65602
H(27) C(17) 3.33(2) 65602
H(27) H(25) 2.70(3) 65602
H(27) H(26) 3.23(3) 65602
H(27) H(27) 3.55(3) 65602
H(28) N(7) 3.49(2) 66502
H(28) H(6) 3.05(3) 65501
H(28) H(8) 3.29(3) 65501
H(28) H(16) 3.166 65502
H(28) H(20) 2.862 56501
H(28) H(22) 3.384 65502
H(28) H(34) 3.10(5) 66602
H(29) O(2) 3.02(2) 65602
H(29) C(4) 3.22(2) 65501
H(29) C(20) 3.06(2) 66602
H(29) H(6) 3.15(3) 65501
H(29) H(7) 3.45(3) 65501
H(29) H(8) 2.37(3) 65501
H(29) H(29) 3.50(4) 66602
H(29) H(30) 3.37(4) 66602
H(29) H(34) 2.49(4) 66602
H(29) H(35) 3.39(4) 66602
H(29) H(36) 2.87(4) 66602
H(30) O(2) 2.53(2) 56501
H(30) N(4) 3.49(2) 56501
H(30) C(12) 3.49(2) 56501
H(30) C(20) 3.51(3) 66602
H(30) H(17) 2.97(3) 56501
H(30) H(20) 2.685 56501
H(30) H(29) 3.37(4) 66602
H(30) H(34) 2.58(4) 66602
H(31) H(9) 3.34(3) 65602
H(31) H(12) 2.842 55601
H(31) H(14) 2.863 55601
H(32) O(2) 2.65(3) 65602
H(32) N(4) 3.31(3) 65602
H(32) C(5) 3.52(3) 65602
H(32) H(8) 3.54(3) 65501
H(32) H(9) 2.66(3) 65602
H(32) H(14) 2.767 55601
H(32) H(37) 2.89(6) 55601
H(33) O(1) 3.40(2) 55601
H(33) C(22) 3.25(3) 55601
H(33) H(12) 3.112 55601
H(33) H(14) 3.300 55601
H(33) H(37) 2.45(6) 55601
H(33) H(39) 3.29(5) 55601
H(34) O(2) 2.78(3) 65602
H(34) C(18) 2.85(3) 66602
H(34) H(28) 3.10(5) 66602
H(34) H(29) 2.49(4) 66602
H(34) H(30) 2.58(4) 66602
H(34) H(34) 3.48(4) 66602
H(34) H(37) 3.43(5) 55601
H(35) N(7) 3.15(3) 55601
H(35) C(13) 3.34(2) 56602
H(35) C(21) 3.16(3) 55601
H(35) H(6) 3.26(4) 56602
H(35) H(7) 3.54(3) 56602
H(35) H(23) 3.35(3) 56602
H(35) H(24) 2.54(3) 56602
H(35) H(29) 3.39(4) 66602
H(35) H(37) 3.20(5) 55601
H(36) O(2) 3.07(2) 56501
H(36) C(4) 3.41(2) 56602
H(36) H(6) 3.56(4) 56602
H(36) H(7) 2.80(3) 56602
H(36) H(8) 3.17(3) 56602
H(36) H(17) 3.11(4) 56501
H(36) H(24) 2.87(3) 56602
H(36) H(29) 2.87(4) 66602
H(37) O(1) 2.69(4) .
H(37) C(19) 3.13(5) 55401
H(37) H(15) 3.334 65502
H(37) H(21) 2.727 65502
H(37) H(32) 2.89(6) 55401
H(37) H(33) 2.45(6) 55401
H(37) H(34) 3.43(5) 55401
H(37) H(35) 3.20(5) 55401
H(38) O(1) 3.07(3) .
H(38) O(3) 2.43(4) .
H(38) N(5) 3.52(4) .
H(38) C(2) 3.30(3) .
H(38) H(3) 2.55(3) .
H(38) H(4) 3.18(4) .
H(38) H(10) 3.32(3) .
H(38) H(15) 3.426 65502
H(38) H(19) 3.43(4) 56501
H(38) H(21) 2.773 65502
H(38) H(22) 3.580 56501
H(38) H(23) 2.86(4) .
H(39) O(1) 2.87(3) .
H(39) N(7) 3.32(3) 56502
H(39) C(2) 3.29(3) .
H(39) H(3) 2.92(4) .
H(39) H(4) 2.73(4) .
H(39) H(11) 2.918 55502
H(39) H(13) 3.446 55502
H(39) H(19) 3.19(5) 55502
H(39) H(23) 3.20(4) .
H(39) H(33) 3.29(5) 55401

loop_
_geom_torsion_atom_site_label_1
_geom_torsion_atom_site_label_2
_geom_torsion_atom_site_label_3
_geom_torsion_atom_site_label_4
_geom_torsion
_geom_torsion_site_symmetry_1
_geom_torsion_site_symmetry_3
_geom_torsion_site_symmetry_4
C(1) N(1) C(4) C(3) -82.1(2) . 55602 55602
C(4) N(1) C(1) C(2) 159.03(17) 55602 . .
C(1) N(1) C(5) C(6) -57.2(2) . . .
C(5) N(1) C(1) C(2) -73.5(2) . . .
C(4) N(1) C(5) C(6) 70.7(2) 55602 . .
C(5) N(1) C(4) C(3) 150.52(19) . 55602 55602
C(2) N(2) C(3) C(4) 153.14(16) . . .
C(3) N(2) C(2) C(1) -83.3(2) . . .
C(2) N(2) C(13) C(14) -89.5(2) . . .
C(13) N(2) C(2) C(1) 150.90(18) . . .
C(3) N(2) C(13) C(14) 144.82(17) . . .
C(13) N(2) C(3) C(4) -81.0(2) . . .
O(1) N(3) C(6) N(4) -177.96(17) . . .
O(1) N(3) C(6) C(5) 3.7(3) . . .
O(1) N(3) C(7) C(8) -168.56(18) . . .
O(1) N(3) C(7) C(9) -44.5(2) . . .
O(1) N(3) C(7) C(10) 74.2(2) . . .
C(6) N(3) C(7) C(8) 19.1(2) . . .
C(6) N(3) C(7) C(9) 143.19(17) . . .
C(6) N(3) C(7) C(10) -98.08(19) . . .
C(7) N(3) C(6) N(4) -6.0(2) . . .
C(7) N(3) C(6) C(5) 175.70(17) . . .
O(2) N(4) C(6) N(3) 175.34(17) . . .
O(2) N(4) C(6) C(5) -6.4(3) . . .
O(2) N(4) C(8) C(7) -164.12(17) . . .
O(2) N(4) C(8) C(11) 78.6(2) . . .
O(2) N(4) C(8) C(12) -40.7(2) . . .
C(6) N(4) C(8) C(7) 21.9(2) . . .
C(6) N(4) C(8) C(11) -95.37(18) . . .
C(6) N(4) C(8) C(12) 145.25(17) . . .
C(8) N(4) C(6) N(3) -10.9(2) . . .
C(8) N(4) C(6) C(5) 167.37(18) . . .
O(3) N(5) C(14) N(6) 179.41(18) . . .
O(3) N(5) C(14) C(13) 3.5(3) . . .
O(3) N(5) C(15) C(16) 173.32(17) . . .
O(3) N(5) C(15) C(17) -66.9(2) . . .
O(3) N(5) C(15) C(18) 51.2(2) . . .
C(14) N(5) C(15) C(16) -14.3(2) . . .
C(14) N(5) C(15) C(17) 105.44(19) . . .
C(14) N(5) C(15) C(18) -136.43(19) . . .
C(15) N(5) C(14) N(6) 7.5(2) . . .
C(15) N(5) C(14) C(13) -168.35(18) . . .
O(4) N(6) C(14) N(5) 177.68(19) . . .
O(4) N(6) C(14) C(13) -6.2(3) . . .
O(4) N(6) C(16) C(15) 173.59(17) . . .
O(4) N(6) C(16) C(19) 51.5(2) . . .
O(4) N(6) C(16) C(20) -66.3(2) . . .
C(14) N(6) C(16) C(15) -11.7(2) . . .
C(14) N(6) C(16) C(19) -133.8(2) . . .
C(14) N(6) C(16) C(20) 108.4(2) . . .
C(16) N(6) C(14) N(5) 3.3(2) . . .
C(16) N(6) C(14) C(13) 179.39(17) . . .
N(1) C(1) C(2) N(2) -87.8(2) . . .
N(2) C(3) C(4) N(1) -84.1(2) . . 55602
N(1) C(5) C(6) N(3) 95.6(2) . . .
N(1) C(5) C(6) N(4) -82.4(2) . . .
N(3) C(7) C(8) N(4) -22.63(19) . . .
N(3) C(7) C(8) C(11) 89.0(2) . . .
N(3) C(7) C(8) C(12) -142.9(2) . . .
C(9) C(7) C(8) N(4) -141.9(2) . . .
C(9) C(7) C(8) C(11) -30.3(3) . . .
C(9) C(7) C(8) C(12) 97.8(2) . . .
C(10) C(7) C(8) N(4) 88.8(2) . . .
C(10) C(7) C(8) C(11) -159.6(2) . . .
C(10) C(7) C(8) C(12) -31.5(3) . . .
N(2) C(13) C(14) N(5) 92.4(2) . . .
N(2) C(13) C(14) N(6) -83.0(2) . . .
N(5) C(15) C(16) N(6) 14.38(18) . . .
N(5) C(15) C(16) C(19) 131.2(2) . . .
N(5) C(15) C(16) C(20) -99.6(2) . . .
C(17) C(15) C(16) N(6) -98.8(2) . . .
C(17) C(15) C(16) C(19) 18.0(3) . . .
C(17) C(15) C(16) C(20) 147.2(2) . . .
C(18) C(15) C(16) N(6) 132.78(18) . . .
C(18) C(15) C(16) C(19) -110.4(2) . . .
C(18) C(15) C(16) C(20) 18.8(2) . . .
C(1) N(1) C(4) H(7) 45.3(13) . 55602 55602
C(1) N(1) C(4) H(8) 157.4(18) . 55602 55602
C(4) N(1) C(1) H(1) 39.2(19) 55602 . .
C(4) N(1) C(1) H(2) -78.0(13) 55602 . .
C(1) N(1) C(5) H(9) -178.2(16) . . .
C(1) N(1) C(5) H(10) 64.5(16) . . .
C(5) N(1) C(1) H(1) 166.6(19) . . .
C(5) N(1) C(1) H(2) 49.4(13) . . .
C(4) N(1) C(5) H(9) -50.3(16) 55602 . .
C(4) N(1) C(5) H(10) -167.6(16) 55602 . .
C(5) N(1) C(4) H(7) -82.1(13) . 55602 55602
C(5) N(1) C(4) H(8) 30.0(18) . 55602 55602
C(2) N(2) C(3) H(5) 34.8(14) . . .
C(2) N(2) C(3) H(6) -84.0(15) . . .
C(3) N(2) C(2) H(3) 156.3(13) . . .
C(3) N(2) C(2) H(4) 41.5(15) . . .
C(2) N(2) C(13) H(23) 32.0(13) . . .
C(2) N(2) C(13) H(24) 155.5(15) . . .
C(13) N(2) C(2) H(3) 30.5(13) . . .
C(13) N(2) C(2) H(4) -84.3(15) . . .
C(3) N(2) C(13) H(23) -93.7(13) . . .
C(3) N(2) C(13) H(24) 29.8(16) . . .
C(13) N(2) C(3) H(5) 160.7(14) . . .
C(13) N(2) C(3) H(6) 41.8(15) . . .
N(1) C(1) C(2) H(3) 31.5(17) . . .
N(1) C(1) C(2) H(4) 149.9(16) . . .
H(1) C(1) C(2) N(2) 31(2) . . .
H(1) C(1) C(2) H(3) 151(2) . . .
H(1) C(1) C(2) H(4) -91(2) . . .
H(2) C(1) C(2) N(2) 148.6(13) . . .
H(2) C(1) C(2) H(3) -92(2) . . .
H(2) C(1) C(2) H(4) 26(2) . . .
N(2) C(3) C(4) H(7) 42.6(13) . . .
N(2) C(3) C(4) H(8) 158.0(17) . . .
H(5) C(3) C(4) N(1) 36.0(14) . . 55602
H(5) C(3) C(4) H(7) 162.7(19) . . .
H(5) C(3) C(4) H(8) -82(2) . . .
H(6) C(3) C(4) N(1) 153.7(14) . . 55602
H(6) C(3) C(4) H(7) -80(2) . . .
H(6) C(3) C(4) H(8) 36(2) . . .
H(9) C(5) C(6) N(3) -141.5(12) . . .
H(9) C(5) C(6) N(4) 40.5(13) . . .
H(10) C(5) C(6) N(3) -29.4(12) . . .
H(10) C(5) C(6) N(4) 152.6(12) . . .
N(3) C(7) C(9) H(11) -62.0 . . .
N(3) C(7) C(9) H(12) 57.8 . . .
N(3) C(7) C(9) H(13) 177.9 . . .
N(3) C(7) C(10) H(14) -59.0 . . .
N(3) C(7) C(10) H(15) 61.0 . . .
N(3) C(7) C(10) H(16) -179.0 . . .
C(8) C(7) C(9) H(11) 52.4 . . .
C(8) C(7) C(9) H(12) 172.2 . . .
C(8) C(7) C(9) H(13) -67.7 . . .
C(8) C(7) C(10) H(14) -168.0 . . .
C(8) C(7) C(10) H(15) -48.0 . . .
C(8) C(7) C(10) H(16) 72.0 . . .
C(9) C(7) C(10) H(14) 59.5 . . .
C(9) C(7) C(10) H(15) 179.4 . . .
C(9) C(7) C(10) H(16) -60.6 . . .
C(10) C(7) C(9) H(11) -177.2 . . .
C(10) C(7) C(9) H(12) -57.4 . . .
C(10) C(7) C(9) H(13) 62.7 . . .
N(4) C(8) C(11) H(17) -59(2) . . .
N(4) C(8) C(11) H(18) 65.4(18) . . .
N(4) C(8) C(11) H(19) 178.2(15) . . .
N(4) C(8) C(12) H(20) 70.9 . . .
N(4) C(8) C(12) H(21) -49.0 . . .
N(4) C(8) C(12) H(22) -169.0 . . .
C(7) C(8) C(11) H(17) -168(2) . . .
C(7) C(8) C(11) H(18) -43.1(18) . . .
C(7) C(8) C(11) H(19) 69.7(15) . . .
C(7) C(8) C(12) H(20) -175.0 . . .
C(7) C(8) C(12) H(21) 65.1 . . .
C(7) C(8) C(12) H(22) -55.0 . . .
C(11) C(8) C(12) H(20) -45.6 . . .
C(11) C(8) C(12) H(21) -165.6 . . .
C(11) C(8) C(12) H(22) 74.4 . . .
C(12) C(8) C(11) H(17) 61(2) . . .
C(12) C(8) C(11) H(18) -174.2(18) . . .
C(12) C(8) C(11) H(19) -61.4(15) . . .
H(23) C(13) C(14) N(5) -31.4(14) . . .
H(23) C(13) C(14) N(6) 153.2(14) . . .
H(24) C(13) C(14) N(5) -151.4(12) . . .
H(24) C(13) C(14) N(6) 33.2(13) . . .
N(5) C(15) C(17) H(25) -178.6(14) . . .
N(5) C(15) C(17) H(26) 63.8(18) . . .
N(5) C(15) C(17) H(27) -57.3(16) . . .
N(5) C(15) C(18) H(28) -63.4(17) . . .
N(5) C(15) C(18) H(29) 172.2(15) . . .
N(5) C(15) C(18) H(30) 51.8(19) . . .
C(16) C(15) C(17) H(25) -67.5(14) . . .
C(16) C(15) C(17) H(26) 174.9(18) . . .
C(16) C(15) C(17) H(27) 53.8(16) . . .
C(16) C(15) C(18) H(28) -177.4(17) . . .
C(16) C(15) C(18) H(29) 58.2(15) . . .
C(16) C(15) C(18) H(30) -62.2(19) . . .
C(17) C(15) C(18) H(28) 52.0(18) . . .
C(17) C(15) C(18) H(29) -72.4(16) . . .
C(17) C(15) C(18) H(30) 167.1(19) . . .
C(18) C(15) C(17) H(25) 63.5(14) . . .
C(18) C(15) C(17) H(26) -54.2(18) . . .
C(18) C(15) C(17) H(27) -175.3(16) . . .
N(6) C(16) C(19) H(31) 62.4(18) . . .
N(6) C(16) C(19) H(32) -178(2) . . .
N(6) C(16) C(19) H(33) -64(2) . . .
N(6) C(16) C(20) H(34) 175.2(17) . . .
N(6) C(16) C(20) H(35) 59(2) . . .
N(6) C(16) C(20) H(36) -63.3(16) . . .
C(15) C(16) C(19) H(31) -50.2(18) . . .
C(15) C(16) C(19) H(32) 70(2) . . .
C(15) C(16) C(19) H(33) -176(2) . . .
C(15) C(16) C(20) H(34) -74.0(17) . . .
C(15) C(16) C(20) H(35) 170(2) . . .
C(15) C(16) C(20) H(36) 47.6(16) . . .
C(19) C(16) C(20) H(34) 58.2(17) . . .
C(19) C(16) C(20) H(35) -58(2) . . .
C(19) C(16) C(20) H(36) 179.7(16) . . .
C(20) C(16) C(19) H(31) 178.2(18) . . .
C(20) C(16) C(19) H(32) -62(2) . . .
C(20) C(16) C(19) H(33) 52(2) . . .
